data_4067032
loop_
_publ_author_name
'Liniger, Marc'
'Gschwend, Bj\"orn'
'Neuburger, Markus'
'Schaffner, Silvia'
'Pfaltz, Andreas'

_publ_section_related_literature
; 
? 
;
_publ_section_title
;
 Unprecedented Reactivity of Iridium(I) Secondary Phosphine Oxide
 Complexes: Formation of P-Coordinated Phosphinate Complexes by
 P&#x2212;Aryl Bond Cleavage
;
_journal_issue 22
_journal_name_full Organometallics
_journal_page_first 5953
_journal_paper_doi 10.1021/om1007874
_journal_volume 29
_journal_year 2010
_chemical_absolute_configuration ad
_chemical_formula_moiety 'C82 H108 Ir2 N4 Na2 O14 P4, 4(C H4 O)'
_chemical_formula_sum 'C86 H124 Ir2 N4 Na2 O18 P4'
_chemical_formula_weight 2056.01
_space_group_IT_number 1
_symmetry_cell_setting triclinic
_symmetry_space_group_name_Hall 'P 1'
_symmetry_space_group_name_H-M 'P 1'
_atom_sites_solution_hydrogens geom
_atom_sites_solution_primary direct
_audit_creation_date 09-02-26
_audit_creation_method CRYSTALS_ver_12.86
_cell_angle_alpha 94.386(2)
_cell_angle_beta 105.047(2)
_cell_angle_gamma 118.562(2)
_cell_formula_units_Z 1
_cell_length_a 12.3030(6)
_cell_length_b 12.5477(6)
_cell_length_c 18.1296(9)
_cell_measurement_reflns_used 9365
_cell_measurement_temperature 123
_cell_measurement_theta_max 31
_cell_measurement_theta_min 3
_cell_volume 2306.5(2)
_computing_cell_refinement 'DENZO/SCALEPACK (Otwinowski & Minor, 1997)'
_computing_data_collection 'COLLECT (Nonius, 1997-2001).'
_computing_data_reduction 'DENZO/SCALEPACK (Otwinowski & Minor, 1997)'
_computing_molecular_graphics 'CAMERON (Watkin et al., 1996)'
_computing_publication_material 'CRYSTALS (Betteridge et al., 2003)'
_computing_structure_refinement 'CRYSTALS (Betteridge et al., 2003)'
_computing_structure_solution 'SIR92 (Altomare et al., 1994)'
_diffrn_ambient_temperature 123
_diffrn_measured_fraction_theta_full 0.996
_diffrn_measured_fraction_theta_max 0.962
_diffrn_measurement_device 'Nonius KappaCCD'
_diffrn_measurement_device_type Area
_diffrn_measurement_method '\f & \w scans'
_diffrn_radiation_monochromator graphite
_diffrn_radiation_type 'Mo K\a'
_diffrn_radiation_wavelength 0.71073
_diffrn_reflns_av_R_equivalents 0.023
_diffrn_reflns_limit_h_max 25
_diffrn_reflns_limit_h_min -25
_diffrn_reflns_limit_k_max 26
_diffrn_reflns_limit_k_min -26
_diffrn_reflns_limit_l_max 37
_diffrn_reflns_limit_l_min -37
_diffrn_reflns_number 165710
_diffrn_reflns_theta_full 32.010
_diffrn_reflns_theta_max 47.776
_diffrn_reflns_theta_min 1.902
_diffrn_standards_number 0
_exptl_absorpt_coefficient_mu 3.026
_exptl_absorpt_correction_T_max 0.76
_exptl_absorpt_correction_T_min 0.70
_exptl_absorpt_correction_type multi-scan
_exptl_absorpt_process_details 'DENZO/SCALEPACK (Otwinowski & Minor, 1997)'
_exptl_crystal_colour yellow
_exptl_crystal_density_diffrn 1.480
_exptl_crystal_density_method 'not measured'
_exptl_crystal_description block
_exptl_crystal_F_000 1047.750
_exptl_crystal_size_max 0.36
_exptl_crystal_size_mid 0.12
_exptl_crystal_size_min 0.09
_refine_diff_density_max 2.67
_refine_diff_density_min -1.32
_refine_ls_abs_structure_details 'Flack (1983), 0 Friedel-pairs'
_refine_ls_abs_structure_Flack .0021(11)
_refine_ls_extinction_method None
_refine_ls_goodness_of_fit_ref 1.0858
_refine_ls_hydrogen_treatment constr
_refine_ls_matrix_type full
_refine_ls_number_parameters 1055
_refine_ls_number_reflns 66386
_refine_ls_number_restraints 5
_refine_ls_R_factor_all 0.0285
_refine_ls_R_factor_gt 0.0213
_refine_ls_shift/su_max 0.001330
_refine_ls_structure_factor_coef F
_refine_ls_weighting_details
;
 Method, part 1, Chebychev polynomial, (Watkin, 1994, Prince, 1982) 
 [weight] = 1.0/[A~0~*T~0~(x)+A~1~*T~1~(x) ... +A~n-1~]*T~n-1~(x)] 
 where A~i~ are the Chebychev coefficients listed below and x= Fcalc/Fmax 
 Method = Robust Weighting (Prince, 1982) 
 W = [weight] * [1-(deltaF/6*sigmaF)^2^]^2^ 
 A~i~ are: 
 0.125 0.155E-02 0.283E-01 
;
_refine_ls_weighting_scheme calc
_refine_ls_wR_factor_all 0.0258
_refine_ls_wR_factor_gt 0.0202
_refine_ls_wR_factor_ref 0.0196
_reflns_limit_h_max 25
_reflns_limit_h_min -25
_reflns_limit_k_max 26
_reflns_limit_k_min -26
_reflns_limit_l_max 37
_reflns_limit_l_min -37
_reflns_number_gt 69824
_reflns_number_total 80739
_reflns_threshold_expression I>2.0\s(I)
_oxford_diffrn_Wilson_B_factor 0.93
_oxford_diffrn_Wilson_scale 43.60
_oxford_refine_ls_r_factor_ref 0.0200
_oxford_refine_ls_scale 0.15530(2)
_oxford_reflns_number_all 80695
_oxford_reflns_threshold_expression_ref I>3.0\s(I)
_oxford_structure_analysis_title 'ml011_5_s_123k_0m in P1'
_cod_data_source_file om1007874_si_001.cif
_cod_data_source_block ml011_5_s
_cod_depositor_comments
;
The following automatic conversions were performed:

'_symmetry_cell_setting' value 'Triclinic' changed to 'triclinic'
according to /home/saulius/struct/CIF-dictionaries/cif_core.dic
dictionary named 'cif_core.dic' version 2.4.1 from 2010-06-29.

Automatic conversion script
Id: cif_fix_values 1715 2011-07-08 13:25:40Z adriana 
;
_cod_original_sg_symbol_Hall 'P 1 '
_cod_original_sg_symbol_H-M 'P 1 '
_cod_database_code 4067032

loop_
_symmetry_equiv_pos_as_xyz
x,y,z

loop_
_atom_site_label
_atom_site_type_symbol
_atom_site_fract_x
_atom_site_fract_y
_atom_site_fract_z
_atom_site_U_iso_or_equiv
_atom_site_occupancy
_atom_site_adp_type
_atom_site_refinement_flags_posn
_atom_site_refinement_flags_adp
Ir1 Ir 0.606427(17) 0.180124(16) 0.815762(13) 0.0120 1.0000 Uani D U
Ir2 Ir 0.476836(17) 0.592693(16) 0.259844(13) 0.0114 1.0000 Uani D U
P1 P 0.68093(3) 0.19879(3) 0.71023(2) 0.0138 1.0000 Uani . .
P2 P 0.46377(3) 0.24237(3) 0.78256(2) 0.0141 1.0000 Uani . .
P3 P 0.60964(3) 0.57020(3) 0.36600(2) 0.0133 1.0000 Uani . .
P4 P 0.29665(3) 0.53364(3) 0.29027(2) 0.0135 1.0000 Uani . .
Na1 Na 0.54651(6) 0.36469(6) 0.62105(4) 0.0194 1.0000 Uani . .
Na2 Na 0.37234(6) 0.39607(6) 0.44488(4) 0.0202 1.0000 Uani . .
O1 O 0.87669(11) 0.41299(10) 1.03912(6) 0.0226 1.0000 Uani . .
O2 O 0.93748(10) 0.13650(10) 0.91585(6) 0.0201 1.0000 Uani . .
O3 O 0.65460(10) 0.26402(10) 0.64540(6) 0.0192 1.0000 Uani . .
O4 O 0.44028(10) 0.28647(10) 0.70715(6) 0.0191 1.0000 Uani . .
O5 O 0.50414(10) 0.35294(9) 0.85593(6) 0.0205 1.0000 Uani . .
O6 O 0.35092(11) 0.36024(10) 0.03652(6) 0.0222 1.0000 Uani . .
O7 O 0.78107(10) 0.63431(10) 0.16711(6) 0.0197 1.0000 Uani . .
O8 O 0.56587(9) 0.50832(10) 0.43090(5) 0.0184 1.0000 Uani . .
O9 O 0.28251(10) 0.48958(10) 0.36521(6) 0.0189 1.0000 Uani . .
O10 O 0.17338(9) 0.42467(9) 0.21579(6) 0.0198 1.0000 Uani . .
O11 O 0.68971(14) 0.53096(15) 0.58042(8) 0.0315 1.0000 Uani . .
O12 O 0.41911(12) 0.23997(12) 0.48230(8) 0.0228 1.0000 Uani . .
O13 O 0.39608(15) 0.44296(14) 0.57823(8) 0.0320 1.0000 Uani . .
O14 O 0.13306(17) 0.26538(17) 0.39513(12) 0.0320 0.7500 Uani . .
O23 O 0.62232(16) 0.20042(17) 0.49451(7) 0.0374 1.0000 Uani . .
O24 O 0.21267(11) 0.24284(12) 0.61213(7) 0.0255 1.0000 Uani . .
O25 O 0.19321(13) 0.56894(13) 0.47041(7) 0.0294 1.0000 Uani . .
O26 O 0.1873(3) 0.5971(3) 0.62380(14) 0.0762 1.0000 Uani . .
O54 O 0.1555(5) 0.2514(6) 0.4513(4) 0.0374 0.2500 Uani . .
N1 N 0.77374(10) 0.35104(9) 0.90767(6) 0.0146 1.0000 Uani . .
N2 N 0.73709(10) 0.10503(9) 0.85446(6) 0.0144 1.0000 Uani . .
N6 N 0.40636(9) 0.42105(9) 0.16782(6) 0.0144 1.0000 Uani . .
N7 N 0.65286(9) 0.66522(9) 0.22341(6) 0.0134 1.0000 Uani . .
C1 C 0.55655(12) 0.14673(11) 0.91587(7) 0.0157 1.0000 Uani . .
C2 C 0.44554(16) 0.04561(13) 0.92420(9) 0.0201 1.0000 Uani . .
C3 C 0.44052(17) 0.02391(15) 0.99771(10) 0.0267 1.0000 Uani . .
C4 C 0.54708(19) 0.10081(16) 1.06612(9) 0.0282 1.0000 Uani . .
C5 C 0.65681(17) 0.20328(15) 1.06058(8) 0.0237 1.0000 Uani . .
C6 C 0.65891(13) 0.22627(11) 0.98665(7) 0.0170 1.0000 Uani . .
C7 C 0.77042(13) 0.33163(11) 0.97637(7) 0.0166 1.0000 Uani . .
C8 C 0.97622(14) 0.49146(13) 1.00646(8) 0.0229 1.0000 Uani . .
C9 C 0.89791(12) 0.47053(11) 0.91976(7) 0.0166 1.0000 Uani . .
C10 C 0.87560(13) 0.57858(11) 0.90066(8) 0.0199 1.0000 Uani . .
C11 C 0.7904(2) 0.5426(2) 0.81420(13) 0.0237 1.0000 Uani . .
C12 C 1.00983(17) 0.69464(14) 0.91274(12) 0.0304 1.0000 Uani . .
C13 C 0.80961(17) 0.60721(15) 0.95372(10) 0.0274 1.0000 Uani . .
C14 C 0.63684(13) 0.04580(11) 0.65707(7) 0.0177 1.0000 Uani . .
C15 C 0.50430(15) -0.03405(15) 0.61115(8) 0.0254 1.0000 Uani . .
C16 C 0.46123(19) -0.14967(16) 0.56513(9) 0.0334 1.0000 Uani . .
C17 C 0.5495(2) -0.18822(15) 0.56494(10) 0.0349 1.0000 Uani . .
C18 C 0.6807(2) -0.11168(16) 0.61105(9) 0.0310 1.0000 Uani . .
C19 C 0.72487(16) 0.00579(13) 0.65628(8) 0.0222 1.0000 Uani . .
C20 C 0.86059(11) 0.27577(11) 0.75223(6) 0.0150 1.0000 Uani . .
C21 C 0.93363(13) 0.36926(12) 0.71845(7) 0.0186 1.0000 Uani . .
C22 C 1.07007(13) 0.44234(13) 0.75052(8) 0.0211 1.0000 Uani . .
C23 C 1.13601(12) 0.42096(13) 0.81698(8) 0.0202 1.0000 Uani . .
C24 C 1.06613(12) 0.32642(12) 0.85096(7) 0.0182 1.0000 Uani . .
C25 C 0.92867(11) 0.25482(10) 0.81983(6) 0.0146 1.0000 Uani . .
C26 C 0.85980(11) 0.16189(11) 0.86146(6) 0.0150 1.0000 Uani . .
C27 C 0.85757(14) 0.06833(13) 0.96162(7) 0.0203 1.0000 Uani . .
C28 C 0.71641(13) 0.01523(12) 0.90692(7) 0.0157 1.0000 Uani . .
C29 C 0.64646(14) -0.12336(11) 0.86303(8) 0.0189 1.0000 Uani . .
C30 C 0.51566(16) -0.16166(14) 0.80020(10) 0.0268 1.0000 Uani . .
C31 C 0.73161(18) -0.14860(15) 0.82435(9) 0.0262 1.0000 Uani . .
C32 C 0.61819(18) -0.20052(14) 0.92512(10) 0.0265 1.0000 Uani . .
C33 C 0.29836(12) 0.12524(12) 0.77857(7) 0.0176 1.0000 Uani . .
C34 C 0.24507(16) 0.13546(15) 0.83626(9) 0.0251 1.0000 Uani . .
C35 C 0.11692(18) 0.04515(19) 0.82905(12) 0.0336 1.0000 Uani . .
C36 C 0.04165(17) -0.0566(2) 0.76515(14) 0.0363 1.0000 Uani . .
C37 C 0.09390(17) -0.06863(17) 0.70752(12) 0.0338 1.0000 Uani . .
C38 C 0.22129(14) 0.02211(14) 0.71432(9) 0.0249 1.0000 Uani . .
C39 C 0.44798(18) 0.42948(16) 0.84522(11) 0.0296 1.0000 Uani . .
C41 C 0.38626(11) 0.62829(10) 0.15921(7) 0.0150 1.0000 Uani . .
C42 C 0.36784(14) 0.72920(13) 0.15027(9) 0.0199 1.0000 Uani . .
C43 C 0.32792(15) 0.75068(15) 0.07669(9) 0.0253 1.0000 Uani . .
C44 C 0.30788(17) 0.67368(16) 0.00836(9) 0.0280 1.0000 Uani . .
C45 C 0.32218(14) 0.57090(14) 0.01445(8) 0.0231 1.0000 Uani . .
C46 C 0.35765(11) 0.54839(11) 0.08864(7) 0.0165 1.0000 Uani . .
C47 C 0.37246(11) 0.44165(11) 0.09920(6) 0.0162 1.0000 Uani . .
C48 C 0.39582(15) 0.28000(13) 0.06923(8) 0.0224 1.0000 Uani . .
C49 C 0.40168(11) 0.29992(11) 0.15561(7) 0.0163 1.0000 Uani . .
C50 C 0.28547(13) 0.19287(11) 0.17270(8) 0.0197 1.0000 Uani . .
C51 C 0.15356(14) 0.16830(15) 0.11859(10) 0.0278 1.0000 Uani . .
C52 C 0.29397(18) 0.07462(14) 0.16008(12) 0.0298 1.0000 Uani . .
C53 C 0.2991(2) 0.22761(19) 0.25893(13) 0.0233 1.0000 Uani . .
C54 C 0.76478(11) 0.71853(11) 0.41761(6) 0.0160 1.0000 Uani . .
C55 C 0.88871(12) 0.73386(13) 0.43014(8) 0.0210 1.0000 Uani . .
C56 C 1.00258(13) 0.84655(15) 0.47395(9) 0.0258 1.0000 Uani . .
C57 C 0.99404(14) 0.94497(15) 0.50602(9) 0.0266 1.0000 Uani . .
C58 C 0.87083(16) 0.93077(15) 0.49402(10) 0.0290 1.0000 Uani . .
C59 C 0.75749(13) 0.81877(14) 0.44981(9) 0.0236 1.0000 Uani . .
C60 C 0.67561(10) 0.48613(10) 0.32380(6) 0.0146 1.0000 Uani . .
C61 C 0.67813(13) 0.38968(12) 0.35640(7) 0.0188 1.0000 Uani . .
C62 C 0.72105(14) 0.31769(13) 0.32520(9) 0.0220 1.0000 Uani . .
C63 C 0.76533(14) 0.34386(13) 0.26194(8) 0.0208 1.0000 Uani . .
C64 C 0.76545(12) 0.44052(12) 0.22914(7) 0.0181 1.0000 Uani . .
C65 C 0.71899(10) 0.51087(10) 0.25883(6) 0.0145 1.0000 Uani . .
C66 C 0.71441(10) 0.60726(10) 0.21843(6) 0.0147 1.0000 Uani . .
C67 C 0.73960(14) 0.70653(13) 0.12130(8) 0.0211 1.0000 Uani . .
C68 C 0.68529(12) 0.75726(11) 0.17241(7) 0.0158 1.0000 Uani . .
C69 C 0.78057(12) 0.89556(11) 0.21749(8) 0.0195 1.0000 Uani . .
C70 C 0.72121(17) 0.93501(14) 0.27060(10) 0.0281 1.0000 Uani . .
C71 C 0.79562(16) 0.97399(14) 0.15530(10) 0.0264 1.0000 Uani . .
C72 C 0.91519(15) 0.91989(15) 0.26703(11) 0.0301 1.0000 Uani . .
C73 C 0.25409(11) 0.65470(11) 0.29267(7) 0.0160 1.0000 Uani . .
C74 C 0.33545(14) 0.76314(13) 0.35299(8) 0.0225 1.0000 Uani . .
C75 C 0.30706(19) 0.85813(17) 0.35850(11) 0.0319 1.0000 Uani . .
C76 C 0.1959(2) 0.84486(19) 0.30348(13) 0.0351 1.0000 Uani . .
C77 C 0.11466(17) 0.73802(18) 0.24345(11) 0.0303 1.0000 Uani . .
C78 C 0.14391(13) 0.64395(14) 0.23734(8) 0.0219 1.0000 Uani . .
C79 C 0.04865(14) 0.34836(15) 0.22408(11) 0.0289 1.0000 Uani . .
C81 C 0.8237(2) 0.5708(3) 0.59307(14) 0.0532 1.0000 Uani . .
C82 C 0.3101(2) 0.12339(16) 0.47996(15) 0.0389 1.0000 Uani . .
C83 C 0.4534(4) 0.5500(2) 0.64096(16) 0.0572 1.0000 Uani . .
C84 C 0.03877(19) 0.2491(2) 0.43160(13) 0.0370 1.0000 Uani . .
C93 C 0.6658(2) 0.1210(2) 0.47307(12) 0.0379 1.0000 Uani . .
C94 C 0.1203(2) 0.2374(3) 0.64710(12) 0.0486 1.0000 Uani . .
C95 C 0.0800(2) 0.5695(3) 0.42808(14) 0.0417 1.0000 Uani . .
C96 C 0.1898(3) 0.7096(3) 0.64190(17) 0.0518 1.0000 Uani . .
H1 H 0.4952 0.0545 0.7592 0.0305 1.0000 Uiso DR U
H2 H 0.5250 0.7205 0.3123 0.0239 1.0000 Uiso DR U
H21 H 0.3730 -0.0101 0.8797 0.0278 1.0000 Uiso R .
H31 H 0.3654 -0.0441 1.0011 0.0391 1.0000 Uiso R .
H41 H 0.5450 0.0840 1.1152 0.0408 1.0000 Uiso R .
H51 H 0.7287 0.2558 1.1054 0.0338 1.0000 Uiso R .
H81 H 1.0395 0.4646 1.0105 0.0270 1.0000 Uiso R .
H82 H 1.0230 0.5782 1.0346 0.0272 1.0000 Uiso R .
H91 H 0.9423 0.4567 0.8855 0.0220 1.0000 Uiso R .
H110 H 0.6562 0.5449 0.5402 0.0425 1.0000 Uiso R .
H111 H 0.8319 0.5232 0.7819 0.0418 1.0000 Uiso R .
H112 H 0.7053 0.4714 0.8045 0.0419 1.0000 Uiso R .
H113 H 0.7809 0.6106 0.8009 0.0419 1.0000 Uiso R .
H120 H 0.4689 0.2248 0.4747 0.0500 1.0000 Uiso R .
H121 H 0.9996 0.7642 0.9046 0.0449 1.0000 Uiso R .
H122 H 1.0489 0.6783 0.8773 0.0449 1.0000 Uiso R .
H123 H 1.0668 0.7146 0.9654 0.0450 1.0000 Uiso R .
H130 H 0.3195 0.3951 0.5744 0.0457 1.0000 Uiso R .
H131 H 0.8650 0.6369 1.0075 0.0459 1.0000 Uiso R .
H132 H 0.7291 0.5326 0.9488 0.0459 1.0000 Uiso R .
H133 H 0.7911 0.6699 0.9380 0.0459 1.0000 Uiso R .
H140 H 0.1424 0.3343 0.3864 0.0385 0.7500 Uiso R .
H151 H 0.4433 -0.0102 0.6119 0.0270 1.0000 Uiso R .
H161 H 0.3735 -0.2011 0.5345 0.0330 1.0000 Uiso R .
H171 H 0.5203 -0.2651 0.5333 0.0410 1.0000 Uiso R .
H181 H 0.7400 -0.1376 0.6115 0.0419 1.0000 Uiso R .
H191 H 0.8135 0.0574 0.6867 0.0299 1.0000 Uiso R .
H211 H 0.8886 0.3829 0.6743 0.0250 1.0000 Uiso R .
H221 H 1.1167 0.5059 0.7276 0.0262 1.0000 Uiso R .
H230 H 0.6398 0.2102 0.5423 0.0699 1.0000 Uiso R .
H231 H 1.2273 0.4695 0.8384 0.0250 1.0000 Uiso R .
H240 H 0.2722 0.2414 0.6445 0.0300 1.0000 Uiso R .
H241 H 1.1100 0.3106 0.8942 0.0240 1.0000 Uiso R .
H250 H 0.2324 0.5533 0.4452 0.0459 1.0000 Uiso R .
H260 H 0.2253 0.6016 0.5920 0.1123 1.0000 Uiso R .
H271 H 0.8738 0.0026 0.9746 0.0270 1.0000 Uiso R .
H272 H 0.8784 0.1252 1.0089 0.0271 1.0000 Uiso R .
H281 H 0.6654 0.0243 0.9371 0.0210 1.0000 Uiso R .
H301 H 0.5327 -0.1151 0.7613 0.0380 1.0000 Uiso R .
H302 H 0.4625 -0.1447 0.8237 0.0379 1.0000 Uiso R .
H303 H 0.4700 -0.2493 0.7760 0.0378 1.0000 Uiso R .
H311 H 0.6832 -0.2332 0.7946 0.0470 1.0000 Uiso R .
H312 H 0.8083 -0.1353 0.8641 0.0468 1.0000 Uiso R .
H313 H 0.7591 -0.0932 0.7901 0.0468 1.0000 Uiso R .
H321 H 0.5601 -0.1909 0.9474 0.0442 1.0000 Uiso R .
H322 H 0.6983 -0.1748 0.9665 0.0439 1.0000 Uiso R .
H323 H 0.5790 -0.2872 0.9014 0.0441 1.0000 Uiso R .
H341 H 0.2958 0.2021 0.8804 0.0359 1.0000 Uiso R .
H351 H 0.0813 0.0537 0.8671 0.0470 1.0000 Uiso R .
H361 H -0.0438 -0.1173 0.7608 0.0451 1.0000 Uiso R .
H371 H 0.0441 -0.1372 0.6647 0.0369 1.0000 Uiso R .
H381 H 0.2549 0.0142 0.6745 0.0297 1.0000 Uiso R .
H391 H 0.4519 0.4659 0.8948 0.0510 1.0000 Uiso R .
H392 H 0.3584 0.3818 0.8114 0.0508 1.0000 Uiso R .
H393 H 0.4957 0.4944 0.8217 0.0509 1.0000 Uiso R .
H421 H 0.3838 0.7841 0.1948 0.0257 1.0000 Uiso R .
H431 H 0.3136 0.8165 0.0726 0.0330 1.0000 Uiso R .
H441 H 0.2840 0.6894 -0.0403 0.0349 1.0000 Uiso R .
H451 H 0.3079 0.5170 -0.0302 0.0268 1.0000 Uiso R .
H481 H 0.3347 0.1943 0.0409 0.0290 1.0000 Uiso R .
H482 H 0.4817 0.3049 0.0658 0.0289 1.0000 Uiso R .
H491 H 0.4840 0.3100 0.1893 0.0199 1.0000 Uiso R .
H511 H 0.1534 0.2452 0.1222 0.0368 1.0000 Uiso R .
H512 H 0.1398 0.1358 0.0649 0.0370 1.0000 Uiso R .
H513 H 0.0834 0.1094 0.1346 0.0373 1.0000 Uiso R .
H521 H 0.2291 0.0099 0.1763 0.0470 1.0000 Uiso R .
H522 H 0.2794 0.0470 0.1056 0.0470 1.0000 Uiso R .
H523 H 0.3796 0.0935 0.1918 0.0471 1.0000 Uiso R .
H531 H 0.3818 0.2422 0.2926 0.0350 1.0000 Uiso R .
H532 H 0.2950 0.3013 0.2703 0.0348 1.0000 Uiso R .
H533 H 0.2295 0.1597 0.2703 0.0348 1.0000 Uiso R .
H551 H 0.8956 0.6690 0.4086 0.0238 1.0000 Uiso R .
H561 H 1.0839 0.8542 0.4817 0.0271 1.0000 Uiso R .
H571 H 1.0696 1.0202 0.5360 0.0270 1.0000 Uiso R .
H581 H 0.8639 0.9965 0.5149 0.0311 1.0000 Uiso R .
H591 H 0.6763 0.8110 0.4415 0.0271 1.0000 Uiso R .
H611 H 0.6502 0.3728 0.3992 0.0251 1.0000 Uiso R .
H621 H 0.7194 0.2529 0.3476 0.0290 1.0000 Uiso R .
H631 H 0.7951 0.2969 0.2413 0.0271 1.0000 Uiso R .
H641 H 0.7960 0.4584 0.1873 0.0230 1.0000 Uiso R .
H671 H 0.6715 0.6531 0.0716 0.0300 1.0000 Uiso R .
H672 H 0.8143 0.7724 0.1115 0.0299 1.0000 Uiso R .
H681 H 0.6048 0.7496 0.1391 0.0189 1.0000 Uiso R .
H701 H 0.7083 0.8862 0.3099 0.0410 1.0000 Uiso R .
H702 H 0.6372 0.9206 0.2389 0.0408 1.0000 Uiso R .
H703 H 0.7793 1.0226 0.2962 0.0409 1.0000 Uiso R .
H711 H 0.8495 1.0620 0.1808 0.0399 1.0000 Uiso R .
H712 H 0.8357 0.9552 0.1215 0.0402 1.0000 Uiso R .
H713 H 0.7101 0.9566 0.1231 0.0398 1.0000 Uiso R .
H721 H 0.9077 0.8697 0.3049 0.0379 1.0000 Uiso R .
H722 H 0.9554 0.9007 0.2336 0.0380 1.0000 Uiso R .
H723 H 0.9723 1.0060 0.2948 0.0379 1.0000 Uiso R .
H741 H 0.4104 0.7730 0.3898 0.0280 1.0000 Uiso R .
H751 H 0.3625 0.9297 0.3995 0.0402 1.0000 Uiso R .
H761 H 0.1760 0.9077 0.3070 0.0449 1.0000 Uiso R .
H771 H 0.0406 0.7284 0.2064 0.0400 1.0000 Uiso R .
H781 H 0.0902 0.5738 0.1955 0.0281 1.0000 Uiso R .
H791 H -0.0196 0.3161 0.1738 0.0390 1.0000 Uiso R .
H792 H 0.0325 0.3965 0.2590 0.0387 1.0000 Uiso R .
H793 H 0.0468 0.2797 0.2448 0.0389 1.0000 Uiso R .
H811 H 0.8669 0.5888 0.6477 0.0693 1.0000 Uiso R .
H812 H 0.8371 0.5088 0.5685 0.0693 1.0000 Uiso R .
H813 H 0.8632 0.6455 0.5760 0.0685 1.0000 Uiso R .
H821 H 0.2438 0.1357 0.4892 0.0467 1.0000 Uiso R .
H822 H 0.2750 0.0684 0.4298 0.0467 1.0000 Uiso R .
H823 H 0.3375 0.0867 0.5194 0.0467 1.0000 Uiso R .
H831 H 0.5237 0.6197 0.6320 0.0813 1.0000 Uiso R .
H832 H 0.3891 0.5700 0.6443 0.0813 1.0000 Uiso R .
H833 H 0.4873 0.5338 0.6896 0.0813 1.0000 Uiso R .
H841 H 0.0096 0.1730 0.4482 0.0442 0.7500 Uiso R .
H842 H -0.0339 0.2465 0.3950 0.0442 0.7500 Uiso R .
H843 H 0.0774 0.3168 0.4758 0.0442 0.7500 Uiso R .
H844 H 0.0123 0.2519 0.3780 0.0442 0.2500 Uiso R .
H845 H -0.0265 0.1743 0.4392 0.0442 0.2500 Uiso R .
H846 H 0.0494 0.3190 0.4638 0.0442 0.2500 Uiso R .
H931 H 0.6269 0.0888 0.4177 0.0710 1.0000 Uiso R .
H932 H 0.7596 0.1695 0.4868 0.0707 1.0000 Uiso R .
H933 H 0.6404 0.0533 0.4992 0.0708 1.0000 Uiso R .
H941 H 0.0493 0.2370 0.6114 0.0844 1.0000 Uiso R .
H942 H 0.0819 0.1624 0.6658 0.0853 1.0000 Uiso R .
H943 H 0.1584 0.3056 0.6909 0.0852 1.0000 Uiso R .
H951 H 0.0440 0.5887 0.4639 0.0552 1.0000 Uiso R .
H952 H 0.0166 0.4898 0.3937 0.0552 1.0000 Uiso R .
H953 H 0.1032 0.6309 0.3982 0.0552 1.0000 Uiso R .
H961 H 0.1446 0.7024 0.6794 0.0911 1.0000 Uiso R .
H962 H 0.1434 0.7220 0.5940 0.0913 1.0000 Uiso R .
H963 H 0.2793 0.7804 0.6639 0.0911 1.0000 Uiso R .

loop_
_atom_site_aniso_label
_atom_site_aniso_U_11
_atom_site_aniso_U_22
_atom_site_aniso_U_33
_atom_site_aniso_U_23
_atom_site_aniso_U_13
_atom_site_aniso_U_12
Ir1 0.01442(2) 0.01372(2) 0.01152(2) 0.004450(18) 0.005253(19) 0.009360(19)
Ir2 0.009982(19) 0.01236(2) 0.01093(2) 0.003609(17) 0.003569(16) 0.004888(16)
P1 0.01566(10) 0.01776(11) 0.01131(9) 0.00476(8) 0.00468(8) 0.01079(9)
P2 0.01516(10) 0.01628(11) 0.01542(10) 0.00583(8) 0.00642(9) 0.01067(9)
P3 0.01066(9) 0.01626(10) 0.01127(9) 0.00416(8) 0.00374(8) 0.00567(8)
P4 0.01155(9) 0.01473(10) 0.01502(10) 0.00478(8) 0.00540(8) 0.00673(8)
Na1 0.0215(2) 0.0213(2) 0.0192(2) 0.00955(18) 0.00770(19) 0.0129(2)
Na2 0.0174(2) 0.0236(2) 0.0216(2) 0.01213(19) 0.00807(18) 0.01053(19)
O1 0.0257(4) 0.0230(4) 0.0144(3) 0.0019(3) 0.0032(3) 0.0114(3)
O2 0.0193(4) 0.0260(4) 0.0194(3) 0.0098(3) 0.0048(3) 0.0153(3)
O3 0.0220(4) 0.0263(4) 0.0158(3) 0.0107(3) 0.0070(3) 0.0162(3)
O4 0.0193(3) 0.0247(4) 0.0204(3) 0.0124(3) 0.0084(3) 0.0148(3)
O5 0.0226(4) 0.0204(4) 0.0223(4) 0.0012(3) 0.0056(3) 0.0155(3)
O6 0.0276(4) 0.0219(4) 0.0137(3) 0.0013(3) 0.0052(3) 0.0115(3)
O7 0.0215(4) 0.0244(4) 0.0213(4) 0.0111(3) 0.0143(3) 0.0136(3)
O8 0.0154(3) 0.0250(4) 0.0149(3) 0.0091(3) 0.0070(3) 0.0089(3)
O9 0.0197(3) 0.0247(4) 0.0214(4) 0.0129(3) 0.0125(3) 0.0145(3)
O10 0.0118(3) 0.0181(3) 0.0230(4) -0.0001(3) 0.0049(3) 0.0039(3)
O11 0.0253(5) 0.0366(6) 0.0195(5) 0.0136(4) 0.0033(4) 0.0074(5)
O12 0.0218(4) 0.0223(4) 0.0273(5) 0.0083(4) 0.0091(4) 0.0128(4)
O13 0.0455(7) 0.0392(6) 0.0285(5) 0.0165(5) 0.0180(5) 0.0307(6)
O14 0.0257(7) 0.0297(7) 0.0408(9) 0.0191(7) 0.0122(6) 0.0124(6)
O23 0.0487(8) 0.0680(10) 0.0206(4) 0.0177(5) 0.0148(5) 0.0461(8)
O24 0.0223(4) 0.0311(5) 0.0217(4) 0.0039(4) 0.0035(3) 0.0150(4)
O25 0.0295(5) 0.0358(6) 0.0250(5) 0.0026(4) 0.0113(4) 0.0180(5)
O26 0.134(2) 0.0807(16) 0.0585(13) 0.0435(12) 0.0645(15) 0.0691(17)
O54 0.0226(19) 0.048(3) 0.045(3) 0.026(3) 0.017(2) 0.016(2)
N1 0.0187(3) 0.0151(3) 0.0136(3) 0.0047(2) 0.0066(3) 0.0105(3)
N2 0.0177(3) 0.0151(3) 0.0141(3) 0.0049(3) 0.0048(3) 0.0113(3)
N6 0.0131(3) 0.0139(3) 0.0140(3) 0.0035(2) 0.0043(2) 0.0055(3)
N7 0.0118(3) 0.0132(3) 0.0130(3) 0.0039(2) 0.0053(2) 0.0042(2)
C1 0.0205(4) 0.0163(4) 0.0163(4) 0.0071(3) 0.0092(3) 0.0120(3)
C2 0.0244(5) 0.0192(5) 0.0247(5) 0.0115(4) 0.0138(5) 0.0134(4)
C3 0.0352(7) 0.0285(6) 0.0313(6) 0.0200(5) 0.0224(6) 0.0201(6)
C4 0.0422(8) 0.0348(7) 0.0241(6) 0.0186(5) 0.0213(6) 0.0253(7)
C5 0.0362(7) 0.0293(6) 0.0162(4) 0.0103(4) 0.0135(5) 0.0219(5)
C6 0.0246(5) 0.0194(4) 0.0148(4) 0.0071(3) 0.0098(3) 0.0152(4)
C7 0.0220(4) 0.0180(4) 0.0133(3) 0.0037(3) 0.0057(3) 0.0130(4)
C8 0.0221(5) 0.0219(5) 0.0202(5) 0.0033(4) 0.0026(4) 0.0105(4)
C9 0.0181(4) 0.0160(4) 0.0177(4) 0.0039(3) 0.0059(3) 0.0104(3)
C10 0.0220(5) 0.0154(4) 0.0246(5) 0.0051(4) 0.0076(4) 0.0114(4)
C11 0.0275(8) 0.0237(7) 0.0250(8) 0.0112(6) 0.0090(6) 0.0161(6)
C12 0.0257(6) 0.0191(5) 0.0426(9) 0.0101(5) 0.0091(6) 0.0094(5)
C13 0.0334(7) 0.0248(6) 0.0308(6) 0.0024(5) 0.0111(6) 0.0206(5)
C14 0.0213(4) 0.0188(4) 0.0129(3) 0.0032(3) 0.0063(3) 0.0101(4)
C15 0.0231(5) 0.0261(6) 0.0184(5) 0.0001(4) 0.0059(4) 0.0076(5)
C16 0.0354(8) 0.0260(6) 0.0199(5) -0.0019(5) 0.0088(5) 0.0033(6)
C17 0.0554(11) 0.0207(6) 0.0213(6) 0.0008(4) 0.0155(6) 0.0136(6)
C18 0.0533(10) 0.0278(6) 0.0219(5) 0.0050(5) 0.0153(6) 0.0273(7)
C19 0.0310(6) 0.0239(5) 0.0170(4) 0.0034(4) 0.0084(4) 0.0181(5)
C20 0.0165(4) 0.0180(4) 0.0133(3) 0.0041(3) 0.0056(3) 0.0107(3)
C21 0.0201(4) 0.0223(5) 0.0168(4) 0.0068(3) 0.0082(3) 0.0120(4)
C22 0.0199(5) 0.0232(5) 0.0209(5) 0.0071(4) 0.0102(4) 0.0098(4)
C23 0.0162(4) 0.0238(5) 0.0201(4) 0.0039(4) 0.0078(4) 0.0094(4)
C24 0.0169(4) 0.0221(5) 0.0173(4) 0.0031(3) 0.0049(3) 0.0121(4)
C25 0.0158(4) 0.0167(4) 0.0139(3) 0.0031(3) 0.0051(3) 0.0105(3)
C26 0.0172(4) 0.0175(4) 0.0139(3) 0.0044(3) 0.0044(3) 0.0119(3)
C27 0.0230(5) 0.0242(5) 0.0162(4) 0.0084(4) 0.0047(4) 0.0145(4)
C28 0.0207(4) 0.0162(4) 0.0142(4) 0.0057(3) 0.0054(3) 0.0124(4)
C29 0.0257(5) 0.0164(4) 0.0192(4) 0.0057(3) 0.0080(4) 0.0139(4)
C30 0.0284(6) 0.0191(5) 0.0265(6) 0.0017(4) 0.0014(5) 0.0119(5)
C31 0.0405(8) 0.0253(6) 0.0254(6) 0.0074(5) 0.0152(6) 0.0241(6)
C32 0.0377(7) 0.0198(5) 0.0284(6) 0.0118(4) 0.0146(6) 0.0170(5)
C33 0.0172(4) 0.0210(4) 0.0202(4) 0.0082(3) 0.0095(3) 0.0120(4)
C34 0.0267(6) 0.0307(6) 0.0273(6) 0.0114(5) 0.0167(5) 0.0174(5)
C35 0.0300(7) 0.0417(9) 0.0439(9) 0.0204(7) 0.0261(7) 0.0213(7)
C36 0.0226(6) 0.0379(9) 0.0492(10) 0.0181(8) 0.0193(7) 0.0118(6)
C37 0.0227(6) 0.0277(7) 0.0391(9) 0.0050(6) 0.0110(6) 0.0045(5)
C38 0.0211(5) 0.0245(5) 0.0255(6) 0.0046(4) 0.0109(4) 0.0079(4)
C39 0.0357(7) 0.0292(6) 0.0340(7) 0.0037(5) 0.0094(6) 0.0258(6)
C41 0.0133(3) 0.0159(4) 0.0154(4) 0.0066(3) 0.0045(3) 0.0071(3)
C42 0.0203(5) 0.0189(5) 0.0229(5) 0.0107(4) 0.0082(4) 0.0107(4)
C43 0.0266(6) 0.0274(6) 0.0282(6) 0.0178(5) 0.0109(5) 0.0163(5)
C44 0.0293(6) 0.0336(7) 0.0234(5) 0.0179(5) 0.0077(5) 0.0168(6)
C45 0.0221(5) 0.0281(6) 0.0151(4) 0.0093(4) 0.0044(4) 0.0105(4)
C46 0.0140(4) 0.0179(4) 0.0141(3) 0.0060(3) 0.0034(3) 0.0062(3)
C47 0.0151(4) 0.0175(4) 0.0128(3) 0.0032(3) 0.0038(3) 0.0065(3)
C48 0.0283(6) 0.0205(5) 0.0199(5) 0.0033(4) 0.0102(4) 0.0130(4)
C49 0.0145(4) 0.0154(4) 0.0170(4) 0.0029(3) 0.0051(3) 0.0065(3)
C50 0.0180(4) 0.0152(4) 0.0228(5) 0.0037(3) 0.0078(4) 0.0059(3)
C51 0.0154(4) 0.0248(6) 0.0311(7) 0.0002(5) 0.0039(4) 0.0044(4)
C52 0.0353(7) 0.0172(5) 0.0398(8) 0.0085(5) 0.0193(7) 0.0121(5)
C53 0.0254(7) 0.0203(7) 0.0249(7) 0.0083(6) 0.0132(6) 0.0095(6)
C54 0.0128(3) 0.0182(4) 0.0125(3) 0.0027(3) 0.0030(3) 0.0054(3)
C55 0.0130(4) 0.0215(5) 0.0228(5) 0.0015(4) 0.0026(3) 0.0070(4)
C56 0.0134(4) 0.0271(6) 0.0250(5) 0.0006(4) 0.0014(4) 0.0049(4)
C57 0.0183(5) 0.0243(6) 0.0220(5) -0.0014(4) 0.0029(4) 0.0026(4)
C58 0.0230(5) 0.0248(6) 0.0268(6) -0.0061(5) 0.0044(5) 0.0070(5)
C59 0.0174(4) 0.0238(5) 0.0223(5) -0.0041(4) 0.0049(4) 0.0075(4)
C60 0.0122(3) 0.0169(4) 0.0139(3) 0.0052(3) 0.0044(3) 0.0067(3)
C61 0.0202(4) 0.0220(5) 0.0182(4) 0.0089(4) 0.0078(4) 0.0126(4)
C62 0.0242(5) 0.0224(5) 0.0242(5) 0.0098(4) 0.0089(4) 0.0146(4)
C63 0.0221(5) 0.0231(5) 0.0219(5) 0.0066(4) 0.0086(4) 0.0143(4)
C64 0.0169(4) 0.0197(4) 0.0194(4) 0.0049(3) 0.0075(3) 0.0099(3)
C65 0.0119(3) 0.0154(4) 0.0148(3) 0.0044(3) 0.0044(3) 0.0060(3)
C66 0.0129(3) 0.0159(4) 0.0147(3) 0.0050(3) 0.0065(3) 0.0058(3)
C67 0.0251(5) 0.0245(5) 0.0194(4) 0.0115(4) 0.0133(4) 0.0132(4)
C68 0.0145(4) 0.0153(4) 0.0160(4) 0.0060(3) 0.0066(3) 0.0055(3)
C69 0.0156(4) 0.0163(4) 0.0206(4) 0.0068(3) 0.0062(3) 0.0035(3)
C70 0.0307(7) 0.0186(5) 0.0284(6) 0.0016(4) 0.0142(5) 0.0064(5)
C71 0.0262(6) 0.0197(5) 0.0298(6) 0.0130(5) 0.0113(5) 0.0074(4)
C72 0.0177(5) 0.0247(6) 0.0325(7) 0.0074(5) -0.0009(5) 0.0041(4)
C73 0.0157(4) 0.0197(4) 0.0160(4) 0.0058(3) 0.0057(3) 0.0111(3)
C74 0.0240(5) 0.0237(5) 0.0206(5) 0.0009(4) 0.0027(4) 0.0158(4)
C75 0.0360(8) 0.0286(7) 0.0333(7) -0.0005(6) 0.0050(6) 0.0225(6)
C76 0.0390(9) 0.0351(8) 0.0430(9) 0.0090(7) 0.0104(7) 0.0296(7)
C77 0.0277(6) 0.0362(8) 0.0350(7) 0.0121(6) 0.0061(6) 0.0240(6)
C78 0.0176(4) 0.0262(5) 0.0226(5) 0.0072(4) 0.0030(4) 0.0136(4)
C79 0.0140(4) 0.0257(6) 0.0356(7) 0.0023(5) 0.0087(5) 0.0025(4)
C81 0.0237(7) 0.0697(16) 0.0392(10) 0.0320(11) 0.0008(7) 0.0063(9)
C82 0.0408(9) 0.0201(6) 0.0528(11) 0.0043(6) 0.0255(9) 0.0095(6)
C83 0.110(3) 0.0427(11) 0.0462(12) 0.0197(10) 0.0375(15) 0.0527(15)
C84 0.0261(7) 0.0360(8) 0.0434(10) 0.0169(7) 0.0118(7) 0.0109(6)
C93 0.0540(12) 0.0512(11) 0.0304(7) 0.0198(8) 0.0259(8) 0.0362(10)
C94 0.0470(11) 0.0909(19) 0.0256(7) -0.0002(9) 0.0069(7) 0.0535(13)
C95 0.0314(8) 0.0612(14) 0.0396(10) 0.0104(9) 0.0148(7) 0.0280(9)
C96 0.0528(14) 0.0651(16) 0.0468(13) 0.0205(12) 0.0280(11) 0.0307(13)

loop_
_atom_type_symbol
_atom_type_scat_dispersion_real
_atom_type_scat_dispersion_imag
_atom_type_scat_Cromer_Mann_a1
_atom_type_scat_Cromer_Mann_b1
_atom_type_scat_Cromer_Mann_a2
_atom_type_scat_Cromer_Mann_b2
_atom_type_scat_Cromer_Mann_a3
_atom_type_scat_Cromer_Mann_b3
_atom_type_scat_Cromer_Mann_a4
_atom_type_scat_Cromer_Mann_b4
_atom_type_scat_Cromer_Mann_c
_atom_type_scat_source
C 0.0033 0.0016 2.3100 20.8439 1.0200 10.2075 1.5886 0.5687 0.8650 51.6512 0.2156 'International Tables Vol C 4.2.6.8 and 6.1.1.4'
H 0.0000 0.0000 0.4930 10.5109 0.3229 26.1257 0.1402 3.1424 0.0408 57.7998 0.0030 'International Tables Vol C 4.2.6.8 and 6.1.1.4'
Ir -1.4442 7.9887 27.3049 1.5928 16.7296 8.8655 15.6115 0.4179 5.8338 45.0011 11.4722 'International Tables Vol C 4.2.6.8 and 6.1.1.4'
N 0.0061 0.0033 12.2126 0.0057 3.1322 9.8933 2.0125 28.9975 1.1663 0.5826 -11.5290 'International Tables Vol C 4.2.6.8 and 6.1.1.4'
Na 0.0362 0.0249 4.7626 3.2850 3.1736 8.8422 1.2674 0.3136 1.1128 129.4240 0.6760 'International Tables Vol C 4.2.6.8 and 6.1.1.4'
O 0.0106 0.0060 3.0485 13.2771 2.2868 5.7011 1.5463 0.3239 0.8670 32.9089 0.2508 'International Tables Vol C 4.2.6.8 and 6.1.1.4'
P 0.1023 0.0942 6.4345 1.9067 4.1791 27.1570 1.7800 0.5260 1.4908 68.1645 1.1149 'International Tables Vol C 4.2.6.8 and 6.1.1.4'

loop_
_geom_angle_atom_site_label_1
_geom_angle_atom_site_label_2
_geom_angle_atom_site_label_3
_geom_angle
_geom_angle_publ_flag
P1 Ir1 P2 101.566(12) yes
P1 Ir1 N1 101.77(3) yes
P2 Ir1 N1 99.60(3) yes
P1 Ir1 N2 83.00(3) yes
P2 Ir1 N2 174.52(3) yes
N1 Ir1 N2 82.28(4) yes
P1 Ir1 C1 169.98(3) yes
P2 Ir1 C1 88.27(3) yes
N1 Ir1 C1 78.18(4) yes
N2 Ir1 C1 87.07(4) yes
P1 Ir1 H1 81.4 no
P2 Ir1 H1 85.2 no
N1 Ir1 H1 173.5 no
N2 Ir1 H1 92.6 no
C1 Ir1 H1 97.7 no
P3 Ir2 P4 102.158(12) yes
P3 Ir2 N6 101.42(3) yes
P4 Ir2 N6 99.60(3) yes
P3 Ir2 N7 82.80(3) yes
P4 Ir2 N7 174.14(3) yes
N6 Ir2 N7 82.31(3) yes
P3 Ir2 C41 170.18(3) yes
P4 Ir2 C41 87.52(3) yes
N6 Ir2 C41 78.31(4) yes
N7 Ir2 C41 87.45(4) yes
P3 Ir2 H2 85.8 no
P4 Ir2 H2 83.6 no
N6 Ir2 H2 171.1 no
N7 Ir2 H2 93.7 no
C41 Ir2 H2 93.7 no
Ir1 P1 O3 125.93(4) yes
Ir1 P1 C14 110.70(4) yes
O3 P1 C14 104.53(6) yes
Ir1 P1 C20 106.02(4) yes
O3 P1 C20 105.59(5) yes
C14 P1 C20 101.39(5) yes
Ir1 P2 O4 121.77(4) yes
Ir1 P2 O5 107.07(4) yes
O4 P2 O5 108.04(6) yes
Ir1 P2 C33 112.96(4) yes
O4 P2 C33 103.88(6) yes
O5 P2 C33 101.16(6) yes
Ir2 P3 O8 125.32(4) yes
Ir2 P3 C54 111.98(4) yes
O8 P3 C54 105.38(5) yes
Ir2 P3 C60 105.61(4) yes
O8 P3 C60 106.38(5) yes
C54 P3 C60 98.90(5) yes
Ir2 P4 O9 122.32(4) yes
Ir2 P4 O10 107.15(4) yes
O9 P4 O10 108.02(6) yes
Ir2 P4 C73 112.09(4) yes
O9 P4 C73 103.91(5) yes
O10 P4 C73 101.35(5) yes
Na2 Na1 O3 132.36(4) yes
Na2 Na1 O4 118.60(3) yes
O3 Na1 O4 92.03(4) yes
Na2 Na1 O11 70.06(4) yes
O3 Na1 O11 100.82(5) yes
O4 Na1 O11 151.39(6) yes
Na2 Na1 O12 42.69(3) yes
O3 Na1 O12 93.22(4) yes
O4 Na1 O12 113.61(5) yes
O11 Na1 O12 91.26(4) yes
Na2 Na1 O13 41.79(3) yes
O3 Na1 O13 170.30(5) yes
O4 Na1 O13 86.95(4) yes
O11 Na1 O13 84.41(6) yes
O12 Na1 O13 78.41(5) yes
Na1 Na2 O8 85.88(3) yes
Na1 Na2 O9 156.38(4) yes
O8 Na2 O9 92.31(4) yes
Na1 Na2 O12 45.15(3) yes
O8 Na2 O12 92.29(4) yes
O9 Na2 O12 158.38(5) yes
Na1 Na2 O13 44.43(3) yes
O8 Na2 O13 108.87(5) yes
O9 Na2 O13 115.31(5) yes
O12 Na2 O13 82.98(5) yes
Na1 Na2 O14 118.53(5) yes
O8 Na2 O14 153.29(6) yes
O9 Na2 O14 69.74(5) yes
O12 Na2 O14 97.86(6) yes
O13 Na2 O14 96.89(6) yes
Na1 Na2 O54 94.52(14) yes
O8 Na2 O54 173.54(18) yes
O9 Na2 O54 89.89(14) yes
O12 Na2 O54 83.49(15) yes
O13 Na2 O54 75.55(16) yes
O14 Na2 O54 24.47(14) yes
C7 O1 C8 105.28(10) yes
C26 O2 C27 105.38(9) yes
Na1 O3 P1 134.58(6) yes
Na1 O4 P2 138.71(6) yes
P2 O5 C39 119.61(10) yes
C47 O6 C48 105.16(10) yes
C66 O7 C67 105.61(9) yes
Na2 O8 P3 133.57(6) yes
Na2 O9 P4 134.44(6) yes
P4 O10 C79 120.32(10) yes
Na1 O11 C81 125.48(13) yes
Na1 O11 H110 115.7 no
C81 O11 H110 112.2 no
Na2 O12 Na1 92.15(5) yes
Na2 O12 C82 116.62(12) yes
Na1 O12 C82 110.05(12) yes
Na2 O12 H120 129.5 no
Na1 O12 H120 98.8 no
C82 O12 H120 105.4 no
Na2 O13 Na1 93.77(5) yes
Na2 O13 C83 138.94(13) yes
Na1 O13 C83 100.95(15) yes
Na2 O13 H130 97.9 no
Na1 O13 H130 115.3 no
C83 O13 H130 109.6 no
Na2 O14 C84 130.71(15) yes
Na2 O14 H140 80.0 no
C84 O14 H140 91.8 no
C93 O23 H230 105.1 no
C94 O24 H240 109.5 no
C95 O25 H250 117.6 no
C96 O26 H260 109.5 no
Na2 O54 C84 133.4(4) yes
Ir1 N1 C7 108.60(8) yes
Ir1 N1 C9 143.09(7) yes
C7 N1 C9 107.45(10) yes
Ir1 N2 C26 124.45(8) yes
Ir1 N2 C28 123.71(8) yes
C26 N2 C28 107.21(9) yes
Ir2 N6 C47 108.51(8) yes
Ir2 N6 C49 143.39(7) yes
C47 N6 C49 107.28(9) yes
Ir2 N7 C66 124.36(7) yes
Ir2 N7 C68 124.10(7) yes
C66 N7 C68 107.59(9) yes
Ir1 C1 C2 129.32(10) yes
Ir1 C1 C6 114.16(8) yes
C2 C1 C6 115.62(11) yes
C1 C2 C3 121.53(15) yes
C1 C2 H21 120.2 no
C3 C2 H21 118.2 no
C2 C3 C4 121.04(14) yes
C2 C3 H31 119.3 no
C4 C3 H31 119.6 no
C3 C4 C5 119.16(12) yes
C3 C4 H41 120.9 no
C5 C4 H41 119.9 no
C4 C5 C6 119.19(14) yes
C4 C5 H51 120.6 no
C6 C5 H51 120.2 no
C1 C6 C5 123.29(12) yes
C1 C6 C7 114.41(10) yes
C5 C6 C7 122.23(12) yes
C6 C7 O1 120.51(10) yes
C6 C7 N1 122.20(11) yes
O1 C7 N1 117.28(11) yes
O1 C8 C9 104.35(10) yes
O1 C8 H81 109.9 no
C9 C8 H81 110.9 no
O1 C8 H82 110.8 no
C9 C8 H82 112.2 no
H81 C8 H82 108.6 no
C8 C9 N1 101.69(10) yes
C8 C9 C10 114.69(10) yes
N1 C9 C10 113.29(10) yes
C8 C9 H91 110.0 no
N1 C9 H91 108.4 no
C10 C9 H91 108.5 no
C9 C10 C11 109.22(12) yes
C9 C10 C12 108.22(11) yes
C11 C10 C12 108.13(14) yes
C9 C10 C13 111.09(11) yes
C11 C10 C13 110.11(13) yes
C12 C10 C13 110.00(13) yes
C10 C11 H111 109.2 no
C10 C11 H112 110.7 no
H111 C11 H112 108.9 no
C10 C11 H113 110.0 no
H111 C11 H113 109.1 no
H112 C11 H113 109.0 no
C10 C12 H121 110.0 no
C10 C12 H122 110.0 no
H121 C12 H122 110.4 no
C10 C12 H123 109.3 no
H121 C12 H123 108.5 no
H122 C12 H123 108.6 no
C10 C13 H131 111.2 no
C10 C13 H132 109.4 no
H131 C13 H132 108.6 no
C10 C13 H133 109.2 no
H131 C13 H133 108.9 no
H132 C13 H133 109.5 no
P1 C14 C15 116.19(10) yes
P1 C14 C19 125.41(10) yes
C15 C14 C19 118.34(12) yes
C14 C15 C16 121.03(16) yes
C14 C15 H151 119.8 no
C16 C15 H151 119.2 no
C15 C16 C17 120.03(16) yes
C15 C16 H161 120.1 no
C17 C16 H161 119.8 no
C16 C17 C18 119.90(14) yes
C16 C17 H171 119.6 no
C18 C17 H171 120.5 no
C17 C18 C19 120.20(17) yes
C17 C18 H181 120.1 no
C19 C18 H181 119.7 no
C18 C19 C14 120.47(15) yes
C18 C19 H191 119.8 no
C14 C19 H191 119.7 no
P1 C20 C21 116.66(9) yes
P1 C20 C25 124.69(8) yes
C21 C20 C25 118.39(11) yes
C20 C21 C22 121.52(11) yes
C20 C21 H211 118.1 no
C22 C21 H211 120.4 no
C21 C22 C23 119.61(12) yes
C21 C22 H221 120.0 no
C23 C22 H221 120.4 no
C22 C23 C24 120.23(12) yes
C22 C23 H231 119.7 no
C24 C23 H231 120.1 no
C23 C24 C25 120.17(11) yes
C23 C24 H241 120.3 no
C25 C24 H241 119.5 no
C20 C25 C24 120.04(11) yes
C20 C25 C26 122.27(10) yes
C24 C25 C26 117.65(10) yes
C25 C26 O2 115.06(10) yes
C25 C26 N2 128.54(10) yes
O2 C26 N2 116.37(10) yes
O2 C27 C28 103.76(9) yes
O2 C27 H271 110.1 no
C28 C27 H271 111.6 no
O2 C27 H272 109.4 no
C28 C27 H272 111.8 no
H271 C27 H272 110.2 no
C27 C28 N2 101.07(10) yes
C27 C28 C29 114.20(10) yes
N2 C28 C29 114.50(10) yes
C27 C28 H281 109.2 no
N2 C28 H281 108.3 no
C29 C28 H281 109.2 no
C28 C29 C30 110.33(10) yes
C28 C29 C31 112.12(12) yes
C30 C29 C31 109.25(12) yes
C28 C29 C32 106.31(11) yes
C30 C29 C32 108.74(13) yes
C31 C29 C32 110.01(11) yes
C29 C30 H301 109.1 no
C29 C30 H302 109.8 no
H301 C30 H302 109.4 no
C29 C30 H303 109.7 no
H301 C30 H303 109.4 no
H302 C30 H303 109.5 no
C29 C31 H311 109.9 no
C29 C31 H312 109.5 no
H311 C31 H312 108.7 no
C29 C31 H313 110.8 no
H311 C31 H313 109.3 no
H312 C31 H313 108.6 no
C29 C32 H321 111.6 no
C29 C32 H322 110.1 no
H321 C32 H322 108.5 no
C29 C32 H323 109.7 no
H321 C32 H323 108.8 no
H322 C32 H323 108.1 no
P2 C33 C34 122.94(11) yes
P2 C33 C38 118.44(9) yes
C34 C33 C38 118.61(12) yes
C33 C34 C35 120.50(16) yes
C33 C34 H341 120.0 no
C35 C34 H341 119.5 no
C34 C35 C36 120.31(15) yes
C34 C35 H351 120.0 no
C36 C35 H351 119.7 no
C35 C36 C37 119.84(15) yes
C35 C36 H361 120.1 no
C37 C36 H361 120.1 no
C36 C37 C38 119.84(17) yes
C36 C37 H371 120.3 no
C38 C37 H371 119.9 no
C33 C38 C37 120.89(14) yes
C33 C38 H381 119.9 no
C37 C38 H381 119.2 no
O5 C39 H391 110.0 no
O5 C39 H392 110.9 no
H391 C39 H392 108.9 no
O5 C39 H393 109.5 no
H391 C39 H393 109.3 no
H392 C39 H393 108.3 no
Ir2 C41 C42 129.79(10) yes
Ir2 C41 C46 113.84(8) yes
C42 C41 C46 115.58(11) yes
C41 C42 C43 121.82(14) yes
C41 C42 H421 119.3 no
C43 C42 H421 118.9 no
C42 C43 C44 120.96(14) yes
C42 C43 H431 119.8 no
C44 C43 H431 119.2 no
C43 C44 C45 119.03(12) yes
C43 C44 H441 120.9 no
C45 C44 H441 120.0 no
C44 C45 C46 119.05(14) yes
C44 C45 H451 121.0 no
C46 C45 H451 120.0 no
C41 C46 C45 123.39(12) yes
C41 C46 C47 114.62(10) yes
C45 C46 C47 121.96(12) yes
C46 C47 O6 120.25(10) yes
C46 C47 N6 122.17(11) yes
O6 C47 N6 117.58(11) yes
O6 C48 C49 104.39(10) yes
O6 C48 H481 110.2 no
C49 C48 H481 111.5 no
O6 C48 H482 110.1 no
C49 C48 H482 111.3 no
H481 C48 H482 109.2 no
C48 C49 N6 101.47(9) yes
C48 C49 C50 114.54(10) yes
N6 C49 C50 113.35(9) yes
C48 C49 H491 108.7 no
N6 C49 H491 109.8 no
C50 C49 H491 108.8 no
C49 C50 C51 111.02(11) yes
C49 C50 C52 108.16(11) yes
C51 C50 C52 110.11(12) yes
C49 C50 C53 109.20(12) yes
C51 C50 C53 110.11(13) yes
C52 C50 C53 108.17(14) yes
C50 C51 H511 109.5 no
C50 C51 H512 110.1 no
H511 C51 H512 109.0 no
C50 C51 H513 109.8 no
H511 C51 H513 108.7 no
H512 C51 H513 109.8 no
C50 C52 H521 109.4 no
C50 C52 H522 110.1 no
H521 C52 H522 109.8 no
C50 C52 H523 108.9 no
H521 C52 H523 108.7 no
H522 C52 H523 109.9 no
C50 C53 H531 109.7 no
C50 C53 H532 111.8 no
H531 C53 H532 108.6 no
C50 C53 H533 109.3 no
H531 C53 H533 108.6 no
H532 C53 H533 108.8 no
P3 C54 C55 123.54(10) yes
P3 C54 C59 117.97(9) yes
C55 C54 C59 118.38(11) yes
C54 C55 C56 120.74(13) yes
C54 C55 H551 119.7 no
C56 C55 H551 119.6 no
C55 C56 C57 120.34(13) yes
C55 C56 H561 119.0 no
C57 C56 H561 120.6 no
C56 C57 C58 119.47(13) yes
C56 C57 H571 120.9 no
C58 C57 H571 119.6 no
C57 C58 C59 120.12(15) yes
C57 C58 H581 120.2 no
C59 C58 H581 119.6 no
C54 C59 C58 120.93(13) yes
C54 C59 H591 119.8 no
C58 C59 H591 119.3 no
P3 C60 C61 117.73(8) yes
P3 C60 C65 123.54(8) yes
C61 C60 C65 118.69(11) yes
C60 C61 C62 121.09(11) yes
C60 C61 H611 119.5 no
C62 C61 H611 119.4 no
C61 C62 C63 119.81(12) yes
C61 C62 H621 118.8 no
C63 C62 H621 121.4 no
C62 C63 C64 120.16(12) yes
C62 C63 H631 120.2 no
C64 C63 H631 119.7 no
C63 C64 C65 120.26(11) yes
C63 C64 H641 120.0 no
C65 C64 H641 119.8 no
C60 C65 C64 119.96(10) yes
C60 C65 C66 122.44(10) yes
C64 C65 C66 117.58(10) yes
C65 C66 O7 114.47(10) yes
C65 C66 N7 129.18(10) yes
O7 C66 N7 116.31(10) yes
O7 C67 C68 104.25(9) yes
O7 C67 H671 110.2 no
C68 C67 H671 110.7 no
O7 C67 H672 109.5 no
C68 C67 H672 112.6 no
H671 C67 H672 109.5 no
C67 C68 N7 100.85(9) yes
C67 C68 C69 114.24(10) yes
N7 C68 C69 115.05(10) yes
C67 C68 H681 108.9 no
N7 C68 H681 109.5 no
C69 C68 H681 108.0 no
C68 C69 C70 110.29(10) yes
C68 C69 C71 106.81(11) yes
C70 C69 C71 107.86(13) yes
C68 C69 C72 112.25(12) yes
C70 C69 C72 109.41(13) yes
C71 C69 C72 110.10(11) yes
C69 C70 H701 110.3 no
C69 C70 H702 108.9 no
H701 C70 H702 108.8 no
C69 C70 H703 109.6 no
H701 C70 H703 109.7 no
H702 C70 H703 109.6 no
C69 C71 H711 110.0 no
C69 C71 H712 111.4 no
H711 C71 H712 108.6 no
C69 C71 H713 109.9 no
H711 C71 H713 108.6 no
H712 C71 H713 108.2 no
C69 C72 H721 111.5 no
C69 C72 H722 109.8 no
H721 C72 H722 108.5 no
C69 C72 H723 110.8 no
H721 C72 H723 108.1 no
H722 C72 H723 108.2 no
P4 C73 C74 118.27(9) yes
P4 C73 C78 123.35(10) yes
C74 C73 C78 118.38(11) yes
C73 C74 C75 120.89(13) yes
C73 C74 H741 119.8 no
C75 C74 H741 119.3 no
C74 C75 C76 119.84(16) yes
C74 C75 H751 119.5 no
C76 C75 H751 120.7 no
C75 C76 C77 119.83(15) yes
C75 C76 H761 120.3 no
C77 C76 H761 119.9 no
C76 C77 C78 120.34(14) yes
C76 C77 H771 120.5 no
C78 C77 H771 119.1 no
C73 C78 C77 120.70(14) yes
C73 C78 H781 119.8 no
C77 C78 H781 119.5 no
O10 C79 H791 109.9 no
O10 C79 H792 110.2 no
H791 C79 H792 108.8 no
O10 C79 H793 109.7 no
H791 C79 H793 108.9 no
H792 C79 H793 109.4 no
O11 C81 H811 108.0 no
O11 C81 H812 114.3 no
H811 C81 H812 106.7 no
O11 C81 H813 109.3 no
H811 C81 H813 107.9 no
H812 C81 H813 110.4 no
O12 C82 H821 109.8 no
O12 C82 H822 109.7 no
H821 C82 H822 109.3 no
O12 C82 H823 109.9 no
H821 C82 H823 109.1 no
H822 C82 H823 109.1 no
O13 C83 H831 109.9 no
O13 C83 H832 110.0 no
H831 C83 H832 109.0 no
O13 C83 H833 110.1 no
H831 C83 H833 108.7 no
H832 C83 H833 109.0 no
O14 C84 H841 109.6 no
O14 C84 H842 109.3 no
H841 C84 H842 109.5 no
O14 C84 H843 109.6 no
H841 C84 H843 109.5 no
H842 C84 H843 109.5 no
O54 C84 H844 109.7 no
O54 C84 H845 109.2 no
O54 C84 H846 109.6 no
H844 C84 H845 109.4 no
H844 C84 H846 109.4 no
H845 C84 H846 109.6 no
O23 C93 H931 108.1 no
O23 C93 H932 108.4 no
H931 C93 H932 109.1 no
O23 C93 H933 110.6 no
H931 C93 H933 109.8 no
H932 C93 H933 110.8 no
O24 C94 H941 112.2 no
O24 C94 H942 112.2 no
H941 C94 H942 105.7 no
O24 C94 H943 112.4 no
H941 C94 H943 107.3 no
H942 C94 H943 106.6 no
O25 C95 H951 109.3 no
O25 C95 H952 109.9 no
H951 C95 H952 109.5 no
O25 C95 H953 109.3 no
H951 C95 H953 109.5 no
H952 C95 H953 109.5 no
O26 C96 H961 108.2 no
O26 C96 H962 108.9 no
H961 C96 H962 109.1 no
O26 C96 H963 111.5 no
H961 C96 H963 109.7 no
H962 C96 H963 109.4 no

loop_
_geom_bond_atom_site_label_1
_geom_bond_atom_site_label_2
_geom_bond_distance
_geom_bond_publ_flag
Ir1 P1 2.3085(3) yes
Ir1 P2 2.2107(3) yes
Ir1 N1 2.2504(10) yes
Ir1 N2 2.2199(9) yes
Ir1 C1 2.0724(11) yes
Ir1 H1 1.539 no
Ir2 P3 2.3118(3) yes
Ir2 P4 2.2124(3) yes
Ir2 N6 2.2555(10) yes
Ir2 N7 2.2146(9) yes
Ir2 C41 2.0772(11) yes
Ir2 H2 1.547 no
P1 O3 1.5360(9) yes
P1 C14 1.8326(12) yes
P1 C20 1.8359(12) yes
P2 O4 1.5238(9) yes
P2 O5 1.6299(10) yes
P2 C33 1.8314(12) yes
P3 O8 1.5318(9) yes
P3 C54 1.8417(11) yes
P3 C60 1.8369(12) yes
P4 O9 1.5256(9) yes
P4 O10 1.6322(10) yes
P4 C73 1.8291(12) yes
Na1 Na2 3.5205(8) yes
Na1 O3 2.2239(11) yes
Na1 O4 2.2748(11) yes
Na1 O11 2.3223(15) yes
Na1 O12 2.4978(15) yes
Na1 O13 2.4700(14) yes
Na2 O8 2.2088(10) yes
Na2 O9 2.3140(11) yes
Na2 O12 2.3887(13) yes
Na2 O13 2.3512(14) yes
Na2 O14 2.4388(18) yes
Na2 O54 2.448(5) yes
O1 C7 1.3490(16) yes
O1 C8 1.4602(19) yes
O2 C26 1.3555(14) yes
O2 C27 1.4543(17) yes
O5 C39 1.4252(16) yes
O6 C47 1.3463(15) yes
O6 C48 1.4572(18) yes
O7 C66 1.3534(13) yes
O7 C67 1.4520(16) yes
O10 C79 1.4251(16) yes
O11 C81 1.420(3) yes
O11 H110 0.815 no
O12 C82 1.423(2) yes
O12 H120 0.763 no
O13 C83 1.428(3) yes
O13 H130 0.820 no
O14 C84 1.420(3) yes
O14 H140 0.849 no
O23 C93 1.410(2) yes
O23 H230 0.820 no
O24 C94 1.416(2) yes
O24 H240 0.820 no
O25 C95 1.409(2) yes
O25 H250 0.820 no
O26 C96 1.408(4) yes
O26 H260 0.820 no
O54 C84 1.371(6) yes
N1 C7 1.2943(15) yes
N1 C9 1.4885(15) yes
N2 C26 1.2888(15) yes
N2 C28 1.5014(15) yes
N6 C47 1.2927(15) yes
N6 C49 1.4902(15) yes
N7 C66 1.2893(15) yes
N7 C68 1.5040(14) yes
C1 C2 1.4063(18) yes
C1 C6 1.4114(17) yes
C2 C3 1.3914(19) yes
C2 H21 0.938 no
C3 C4 1.397(3) yes
C3 H31 0.933 no
C4 C5 1.384(2) yes
C4 H41 0.933 no
C5 C6 1.3966(16) yes
C5 H51 0.930 no
C6 C7 1.4494(18) yes
C8 C9 1.5415(18) yes
C8 H81 0.974 no
C8 H82 0.969 no
C9 C10 1.5530(16) yes
C9 H91 0.981 no
C10 C11 1.532(3) yes
C10 C12 1.536(2) yes
C10 C13 1.531(2) yes
C11 H111 0.957 no
C11 H112 0.954 no
C11 H113 0.955 no
C12 H121 0.956 no
C12 H122 0.959 no
C12 H123 0.955 no
C13 H131 0.955 no
C13 H132 0.959 no
C13 H133 0.961 no
C14 C15 1.4004(19) yes
C14 C19 1.3972(19) yes
C15 C16 1.390(2) yes
C15 H151 0.934 no
C16 C17 1.385(3) yes
C16 H161 0.926 no
C17 C18 1.386(3) yes
C17 H171 0.930 no
C18 C19 1.399(2) yes
C18 H181 0.929 no
C19 H191 0.933 no
C20 C21 1.3951(17) yes
C20 C25 1.4141(15) yes
C21 C22 1.3916(19) yes
C21 H211 0.927 no
C22 C23 1.390(2) yes
C22 H221 0.935 no
C23 C24 1.3919(19) yes
C23 H231 0.931 no
C24 C25 1.3999(16) yes
C24 H241 0.923 no
C25 C26 1.4728(16) yes
C27 C28 1.5303(18) yes
C27 H271 0.969 no
C27 H272 0.963 no
C28 C29 1.5490(17) yes
C28 H281 0.971 no
C29 C30 1.531(2) yes
C29 C31 1.5343(19) yes
C29 C32 1.5407(19) yes
C30 H301 0.951 no
C30 H302 0.958 no
C30 H303 0.961 no
C31 H311 0.956 no
C31 H312 0.956 no
C31 H313 0.966 no
C32 H321 0.956 no
C32 H322 0.956 no
C32 H323 0.959 no
C33 C34 1.3985(18) yes
C33 C38 1.398(2) yes
C34 C35 1.396(2) yes
C34 H341 0.932 no
C35 C36 1.384(3) yes
C35 H351 0.933 no
C36 C37 1.395(3) yes
C36 H361 0.934 no
C37 C38 1.393(2) yes
C37 H371 0.930 no
C38 H381 0.940 no
C39 H391 0.955 no
C39 H392 0.955 no
C39 H393 0.957 no
C41 C42 1.4028(18) yes
C41 C46 1.4137(17) yes
C42 C43 1.3909(19) yes
C42 H421 0.932 no
C43 C44 1.400(3) yes
C43 H431 0.928 no
C44 C45 1.391(2) yes
C44 H441 0.922 no
C45 C46 1.3966(16) yes
C45 H451 0.934 no
C46 C47 1.4554(17) yes
C48 C49 1.5442(18) yes
C48 H481 0.963 no
C48 H482 0.969 no
C49 C50 1.5497(17) yes
C49 H491 0.979 no
C50 C51 1.530(2) yes
C50 C52 1.541(2) yes
C50 C53 1.533(3) yes
C51 H511 0.963 no
C51 H512 0.965 no
C51 H513 0.963 no
C52 H521 0.959 no
C52 H522 0.961 no
C52 H523 0.961 no
C53 H531 0.960 no
C53 H532 0.960 no
C53 H533 0.960 no
C54 C55 1.3951(17) yes
C54 C59 1.3978(19) yes
C55 C56 1.3961(18) yes
C55 H551 0.926 no
C56 C57 1.386(2) yes
C56 H561 0.929 no
C57 C58 1.393(2) yes
C57 H571 0.933 no
C58 C59 1.391(2) yes
C58 H581 0.931 no
C59 H591 0.925 no
C60 C61 1.3966(16) yes
C60 C65 1.4116(15) yes
C61 C62 1.3956(19) yes
C61 H611 0.926 no
C62 C63 1.3895(19) yes
C62 H621 0.930 no
C63 C64 1.3905(18) yes
C63 H631 0.931 no
C64 C65 1.4018(16) yes
C64 H641 0.927 no
C65 C66 1.4772(15) yes
C67 C68 1.5325(18) yes
C67 H671 0.970 no
C67 H672 0.970 no
C68 C69 1.5473(17) yes
C68 H681 0.972 no
C69 C70 1.531(2) yes
C69 C71 1.5421(18) yes
C69 C72 1.531(2) yes
C70 H701 0.969 no
C70 H702 0.963 no
C70 H703 0.966 no
C71 H711 0.968 no
C71 H712 0.959 no
C71 H713 0.969 no
C72 H721 0.959 no
C72 H722 0.959 no
C72 H723 0.960 no
C73 C74 1.3967(18) yes
C73 C78 1.4002(17) yes
C74 C75 1.397(2) yes
C74 H741 0.933 no
C75 C76 1.393(3) yes
C75 H751 0.934 no
C76 C77 1.383(3) yes
C76 H761 0.933 no
C77 C78 1.394(2) yes
C77 H771 0.928 no
C78 H781 0.932 no
C79 H791 0.960 no
C79 H792 0.963 no
C79 H793 0.959 no
C81 H811 0.944 no
C81 H812 0.969 no
C81 H813 0.947 no
C82 H821 0.951 no
C82 H822 0.951 no
C82 H823 0.954 no
C83 H831 0.955 no
C83 H832 0.951 no
C83 H833 0.954 no
C84 H841 0.950 no
C84 H842 0.950 no
C84 H843 0.950 no
C84 H844 0.950 no
C84 H845 0.949 no
C84 H846 0.949 no
C93 H931 0.950 no
C93 H932 0.960 no
C93 H933 0.963 no
C94 H941 0.940 no
C94 H942 0.965 no
C94 H943 0.950 no
C95 H951 0.950 no
C95 H952 0.950 no
C95 H953 0.950 no
C96 H961 0.967 no
C96 H962 0.975 no
C96 H963 0.971 no

loop_
_geom_hbond_atom_site_label_D
_geom_hbond_atom_site_label_H
_geom_hbond_atom_site_label_A
_geom_hbond_angle_DHA
_geom_hbond_distance_DH
_geom_hbond_distance_HA
_geom_hbond_distance_DA
_geom_hbond_publ_flag
O11 H110 O8 155 0.82 1.90 2.660(3) yes
O12 H120 O23 160 0.76 2.00 2.732(3) yes
O13 H130 O24 140 0.82 2.03 2.704(3) yes
O13 H130 O54 122 0.82 2.42 2.941(3) yes
O14 H140 O9 136 0.85 2.04 2.719(3) yes
O23 H230 O3 161 0.82 1.87 2.660(3) yes
O24 H240 O4 160 0.82 1.86 2.645(3) yes
O25 H250 O9 166 0.82 1.97 2.771(3) yes
O26 H260 O25 142 0.82 2.11 2.800(3) yes
